data_7123192
loop_
_publ_author_name
'Zhang, Yiting'
'Long, Ying'
'Dong, Xuehua'
'Wang, Lei'
'Huang, Ling'
'Zeng, Hongmei'
'Lin, Zhien'
'Wang, Xin'
'Zou, Guohong'

_publ_section_title
;
 Y8O(OH)15(CO3)3Cl: An Excellent Short-Wave UV Nonlinear Optical Material
 Exhibiting Infrequent Three-Dimensional Inorganic Cationic Framework
;
_journal_name_full 'Chemical Communications'
_journal_paper_doi 10.1039/C9CC00581A
_journal_year 2019
_chemical_formula_sum 'C3 H15 Cl O25 Y8'
_chemical_formula_weight 1197.88
_chemical_name_systematic
; 
 ? 
;
_space_group_IT_number 173
_symmetry_cell_setting hexagonal
_symmetry_space_group_name_Hall 'P 6c'
_symmetry_space_group_name_H-M 'P 63'
_atom_sites_solution_hydrogens geom
_atom_sites_solution_primary direct
_atom_sites_solution_secondary difmap
_audit_creation_method SHELXL-97
_audit_update_record
;
2018-07-19 deposited with the CCDC.    2019-03-25 downloaded from the CCDC.
;
_cell_angle_alpha 90.00
_cell_angle_beta 90.00
_cell_angle_gamma 120.00
_cell_formula_units_Z 2
_cell_length_a 9.5089(3)
_cell_length_b 9.5089(3)
_cell_length_c 14.6730(4)
_cell_measurement_reflns_used 1902
_cell_measurement_temperature 296(2)
_cell_measurement_theta_max 28.3
_cell_measurement_theta_min 2.47
_cell_volume 1148.97(6)
_computing_structure_refinement 'SHELXL-97 (Sheldrick, 2008)'
_computing_structure_solution 'SHELXS-97 (Sheldrick, 2008)'
_diffrn_ambient_temperature 296(2)
_diffrn_measured_fraction_theta_full 0.997
_diffrn_measured_fraction_theta_max 0.997
_diffrn_measurement_device_type bruker-CCD
_diffrn_radiation_monochromator graphite
_diffrn_radiation_source 'fine-focus sealed tube'
_diffrn_radiation_type MoK\a
_diffrn_radiation_wavelength 0.71073
_diffrn_reflns_av_R_equivalents 0.1362
_diffrn_reflns_av_sigmaI/netI 0.1053
_diffrn_reflns_limit_h_max 12
_diffrn_reflns_limit_h_min -12
_diffrn_reflns_limit_k_max 12
_diffrn_reflns_limit_k_min -12
_diffrn_reflns_limit_l_max 19
_diffrn_reflns_limit_l_min -19
_diffrn_reflns_number 19095
_diffrn_reflns_theta_full 28.30
_diffrn_reflns_theta_max 28.30
_diffrn_reflns_theta_min 2.47
_exptl_absorpt_coefficient_mu 20.181
_exptl_crystal_colour yellow
_exptl_crystal_density_diffrn 3.462
_exptl_crystal_density_method 'not measured'
_exptl_crystal_description block
_exptl_crystal_F_000 1124
_refine_diff_density_max 2.132
_refine_diff_density_min -3.048
_refine_diff_density_rms 0.253
_refine_ls_abs_structure_details 'Flack H D (1983), Acta Cryst. A39, 876-881'
_refine_ls_abs_structure_Flack 0.00(2)
_refine_ls_extinction_coef 0.0011(4)
_refine_ls_extinction_expression Fc^*^=kFc[1+0.001xFc^2^\l^3^/sin(2\q)]^-1/4^
_refine_ls_extinction_method SHELXL
_refine_ls_goodness_of_fit_ref 1.039
_refine_ls_hydrogen_treatment mixed
_refine_ls_matrix_type full
_refine_ls_number_parameters 112
_refine_ls_number_reflns 1902
_refine_ls_number_restraints 8
_refine_ls_restrained_S_all 1.038
_refine_ls_R_factor_all 0.0886
_refine_ls_R_factor_gt 0.0524
_refine_ls_shift/su_max 0.002
_refine_ls_shift/su_mean 0.000
_refine_ls_structure_factor_coef Fsqd
_refine_ls_weighting_details 'calc w=1/[\s^2^(Fo^2^)+(0.0578P)^2^+0.0000P] where P=(Fo^2^+2Fc^2^)/3'
_refine_ls_weighting_scheme calc
_refine_ls_wR_factor_gt 0.1056
_refine_ls_wR_factor_ref 0.1185
_reflns_number_gt 1415
_reflns_number_total 1902
_reflns_threshold_expression >2sigma(I)
_cod_data_source_file c9cc00581a2.cif
_cod_data_source_block 1
_cod_original_sg_symbol_H-M P6(3)
_cod_database_code 7123192

loop_
_symmetry_equiv_pos_as_xyz
'x, y, z'
'-y, x-y, z'
'-x+y, -x, z'
'-x, -y, z+1/2'
'y, -x+y, z+1/2'
'x-y, x, z+1/2'

loop_
_atom_site_label
_atom_site_type_symbol
_atom_site_fract_x
_atom_site_fract_y
_atom_site_fract_z
_atom_site_U_iso_or_equiv
_atom_site_adp_type
_atom_site_occupancy
_atom_site_symmetry_multiplicity
_atom_site_calc_flag
_atom_site_refinement_flags
C1 C 0.2472(11) 0.9673(11) 0.5924(9) 0.010(2) Uani 1 1 d .
Y1 Y 1.0000 1.0000 0.75416(19) 0.0077(4) Uani 1 3 d S
Y2 Y 0.86978(13) 0.58806(12) 0.87548(8) 0.0082(3) Uani 1 1 d .
Y3 Y 0.56985(12) 0.70689(12) 0.78590(7) 0.0081(3) Uani 1 1 d .
Y4 Y 0.3333 0.6667 0.5790(2) 0.0100(4) Uani 1 3 d S
Cl1 Cl 0.3333 0.6667 1.0819(13) 0.085(3) Uiso 1 3 d S
O1 O 1.1937(8) 1.0099(8) 0.8657(6) 0.0098(16) Uani 1 1 d .
H1 H 1.1443 0.9621 0.9243 0.012 Uiso 1 1 d R
O2 O 1.0214(8) 0.7447(9) 0.7542(6) 0.0113(15) Uani 1 1 d .
H2 H 1.0042 0.7138 0.7088 0.017 Uiso 1 1 d R
O3 O 0.6331(9) 0.4806(9) 0.9672(5) 0.0120(17) Uani 1 1 d D
H3 H 0.5606 0.3968 0.9367 0.018 Uiso 1 1 d RD
O4 O 0.6274(8) 0.4939(8) 0.7846(7) 0.0079(15) Uani 1 1 d .
H4 H 0.6366 0.4583 0.7236 0.010 Uiso 1 1 d R
O5 O 0.4977(9) 0.8656(9) 0.8820(6) 0.0107(17) Uani 1 1 d .
H5 H 0.4613 0.8216 0.9431 0.013 Uiso 1 1 d R
O6 O 0.3333 0.6667 0.7291(9) 0.009(3) Uani 1 3 d S
O7 O 0.3080(10) 0.8815(9) 0.6262(6) 0.0153(19) Uani 1 1 d .
O8 O 0.1978(10) 1.0315(9) 0.6515(6) 0.0147(18) Uani 1 1 d U
O9 O 0.2352(9) 0.9801(8) 0.5070(7) 0.0120(16) Uani 1 1 d .

loop_
_atom_site_aniso_label
_atom_site_aniso_U_11
_atom_site_aniso_U_22
_atom_site_aniso_U_33
_atom_site_aniso_U_23
_atom_site_aniso_U_13
_atom_site_aniso_U_12
C1 0.006(4) 0.009(4) 0.013(6) -0.004(5) -0.004(5) 0.003(4)
Y1 0.0084(5) 0.0084(5) 0.0061(8) 0.000 0.000 0.0042(3)
Y2 0.0078(5) 0.0083(5) 0.0089(6) 0.0007(5) 0.0002(5) 0.0042(4)
Y3 0.0076(5) 0.0081(5) 0.0088(6) 0.0002(6) -0.0003(5) 0.0041(4)
Y4 0.0108(5) 0.0108(5) 0.0083(8) 0.000 0.000 0.0054(3)
O1 0.009(3) 0.010(3) 0.006(4) -0.001(3) -0.001(3) 0.001(3)
O2 0.012(4) 0.012(4) 0.010(4) 0.003(4) 0.002(4) 0.006(3)
O3 0.012(4) 0.010(4) 0.010(4) 0.006(3) -0.001(3) 0.002(3)
O4 0.004(3) 0.008(3) 0.011(4) -0.002(4) -0.001(4) 0.002(3)
O5 0.007(3) 0.009(3) 0.010(4) -0.001(4) 0.002(4) 0.000(3)
O6 0.008(4) 0.008(4) 0.009(8) 0.000 0.000 0.0042(19)
O7 0.026(5) 0.015(4) 0.016(5) 0.000(4) 0.000(4) 0.018(4)
O8 0.015(3) 0.013(3) 0.013(4) -0.005(3) 0.007(3) 0.004(3)
O9 0.016(4) 0.007(4) 0.014(4) -0.001(4) -0.005(4) 0.006(3)

loop_
_atom_type_symbol
_atom_type_description
_atom_type_scat_dispersion_real
_atom_type_scat_dispersion_imag
_atom_type_scat_source
C C 0.0033 0.0016 'International Tables Vol C Tables 4.2.6.8 and 6.1.1.4'
O O 0.0106 0.0060 'International Tables Vol C Tables 4.2.6.8 and 6.1.1.4'
Y Y -2.7962 3.5667 'International Tables Vol C Tables 4.2.6.8 and 6.1.1.4'
Cl Cl 0.1484 0.1585 'International Tables Vol C Tables 4.2.6.8 and 6.1.1.4'
H H 0.0000 0.0000 'International Tables Vol C Tables 4.2.6.8 and 6.1.1.4'

loop_
_geom_angle_atom_site_label_1
_geom_angle_atom_site_label_2
_geom_angle_atom_site_label_3
_geom_angle
_geom_angle_site_symmetry_1
_geom_angle_site_symmetry_3
O9 C1 O8 123.5(9) . .
O9 C1 O7 121.5(10) . .
O8 C1 O7 115.0(11) . .
O8 Y1 O8 82.1(3) 3_565 2_775
O8 Y1 O8 82.1(3) 3_565 1_655
O8 Y1 O8 82.1(3) 2_775 1_655
O8 Y1 O1 140.2(3) 3_565 2_765
O8 Y1 O1 83.2(3) 2_775 2_765
O8 Y1 O1 131.9(3) 1_655 2_765
O8 Y1 O1 83.2(3) 3_565 3_675
O8 Y1 O1 131.9(3) 2_775 3_675
O8 Y1 O1 140.2(3) 1_655 3_675
O1 Y1 O1 79.6(3) 2_765 3_675
O8 Y1 O1 131.9(3) 3_565 .
O8 Y1 O1 140.2(3) 2_775 .
O8 Y1 O1 83.2(3) 1_655 .
O1 Y1 O1 79.6(3) 2_765 .
O1 Y1 O1 79.6(3) 3_675 .
O8 Y1 O2 64.6(3) 3_565 .
O8 Y1 O2 139.1(3) 2_775 .
O8 Y1 O2 71.0(3) 1_655 .
O1 Y1 O2 137.6(3) 2_765 .
O1 Y1 O2 69.3(3) 3_675 .
O1 Y1 O2 67.3(3) . .
O8 Y1 O2 139.1(3) 3_565 2_765
O8 Y1 O2 71.0(3) 2_775 2_765
O8 Y1 O2 64.6(3) 1_655 2_765
O1 Y1 O2 67.3(3) 2_765 2_765
O1 Y1 O2 137.6(3) 3_675 2_765
O1 Y1 O2 69.3(3) . 2_765
O2 Y1 O2 120.001(4) . 2_765
O8 Y1 O2 71.0(3) 3_565 3_675
O8 Y1 O2 64.6(3) 2_775 3_675
O8 Y1 O2 139.1(3) 1_655 3_675
O1 Y1 O2 69.3(3) 2_765 3_675
O1 Y1 O2 67.3(3) 3_675 3_675
O1 Y1 O2 137.6(3) . 3_675
O2 Y1 O2 120.000(5) . 3_675
O2 Y1 O2 119.999(2) 2_765 3_675
O8 Y1 Y3 97.27(19) 3_565 2_765
O8 Y1 Y3 135.4(2) 2_775 2_765
O8 Y1 Y3 54.0(2) 1_655 2_765
O1 Y1 Y3 118.81(19) 2_765 2_765
O1 Y1 Y3 91.82(17) 3_675 2_765
O1 Y1 Y3 39.51(18) . 2_765
O2 Y1 Y3 38.44(16) . 2_765
O2 Y1 Y3 82.22(16) 2_765 2_765
O2 Y1 Y3 156.71(17) 3_675 2_765
O8 Y1 Y3 54.0(2) 3_565 .
O8 Y1 Y3 97.3(2) 2_775 .
O8 Y1 Y3 135.4(2) 1_655 .
O1 Y1 Y3 91.82(17) 2_765 .
O1 Y1 Y3 39.50(18) 3_675 .
O1 Y1 Y3 118.81(19) . .
O2 Y1 Y3 82.22(16) . .
O2 Y1 Y3 156.71(17) 2_765 .
O2 Y1 Y3 38.44(16) 3_675 .
Y3 Y1 Y3 118.40(2) 2_765 .
O8 Y1 Y3 135.4(2) 3_565 3_675
O8 Y1 Y3 54.0(2) 2_775 3_675
O8 Y1 Y3 97.27(19) 1_655 3_675
O1 Y1 Y3 39.50(18) 2_765 3_675
O1 Y1 Y3 118.81(19) 3_675 3_675
O1 Y1 Y3 91.82(17) . 3_675
O2 Y1 Y3 156.71(17) . 3_675
O2 Y1 Y3 38.44(16) 2_765 3_675
O2 Y1 Y3 82.22(16) 3_675 3_675
Y3 Y1 Y3 118.40(2) 2_765 3_675
Y3 Y1 Y3 118.40(2) . 3_675
O2 Y2 O5 69.3(3) . 2_765
O2 Y2 O9 106.7(3) . 5
O5 Y2 O9 75.7(3) 2_765 5
O2 Y2 O3 150.3(2) . .
O5 Y2 O3 139.4(3) 2_765 .
O9 Y2 O3 80.4(3) 5 .
O2 Y2 O1 74.2(3) . 3_675
O5 Y2 O1 121.9(3) 2_765 3_675
O9 Y2 O1 73.5(3) 5 3_675
O3 Y2 O1 80.7(3) . 3_675
O2 Y2 O4 89.2(3) . .
O5 Y2 O4 146.3(4) 2_765 .
O9 Y2 O4 137.0(3) 5 .
O3 Y2 O4 68.2(3) . .
O1 Y2 O4 73.0(2) 3_675 .
O2 Y2 O3 138.3(3) . 3_665
O5 Y2 O3 75.6(3) 2_765 3_665
O9 Y2 O3 84.9(3) 5 3_665
O3 Y2 O3 69.9(4) . 3_665
O1 Y2 O3 146.1(3) 3_675 3_665
O4 Y2 O3 109.5(3) . 3_665
O2 Y2 O4 82.0(3) . 3_665
O5 Y2 O4 74.5(2) 2_765 3_665
O9 Y2 O4 143.3(3) 5 3_665
O3 Y2 O4 109.8(3) . 3_665
O1 Y2 O4 141.7(3) 3_675 3_665
O4 Y2 O4 77.1(4) . 3_665
O3 Y2 O4 67.3(3) 3_665 3_665
O2 Y2 Y4 173.51(18) . 4_665
O5 Y2 Y4 104.2(2) 2_765 4_665
O9 Y2 Y4 71.0(2) 5 4_665
O3 Y2 Y4 36.06(18) . 4_665
O1 Y2 Y4 110.4(2) 3_675 4_665
O4 Y2 Y4 96.5(2) . 4_665
O3 Y2 Y4 36.35(17) 3_665 4_665
O4 Y2 Y4 96.2(2) 3_665 4_665
O2 Y2 Y3 34.69(19) . 2_765
O5 Y2 Y3 37.8(2) 2_765 2_765
O9 Y2 Y3 82.11(19) 5 2_765
O3 Y2 Y3 161.8(2) . 2_765
O1 Y2 Y3 89.67(18) 3_675 2_765
O4 Y2 Y3 123.7(2) . 2_765
O3 Y2 Y3 113.34(18) 3_665 2_765
O4 Y2 Y3 87.27(19) 3_665 2_765
Y4 Y2 Y3 139.24(4) 4_665 2_765
O2 Y2 Y3 70.14(17) . 3_665
O5 Y2 Y3 37.5(2) 2_765 3_665
O9 Y2 Y3 111.34(18) 5 3_665
O3 Y2 Y3 135.13(18) . 3_665
O1 Y2 Y3 143.83(19) 3_675 3_665
O4 Y2 Y3 111.6(2) . 3_665
O3 Y2 Y3 68.37(18) 3_665 3_665
O4 Y2 Y3 37.02(18) 3_665 3_665
Y4 Y2 Y3 104.72(3) 4_665 3_665
Y3 Y2 Y3 57.13(3) 2_765 3_665
O2 Y2 Y3 81.99(17) . .
O5 Y2 Y3 149.8(2) 2_765 .
O9 Y2 Y3 105.07(18) 5 .
O3 Y2 Y3 68.40(18) . .
O1 Y2 Y3 36.53(18) 3_675 .
O4 Y2 Y3 36.64(18) . .
O3 Y2 Y3 134.54(18) 3_665 .
O4 Y2 Y3 111.5(2) 3_665 .
Y4 Y2 Y3 104.44(3) 4_665 .
Y3 Y2 Y3 111.95(4) 2_765 .
Y3 Y2 Y3 138.97(4) 3_665 .
O6 Y3 O2 97.8(2) . 3_675
O6 Y3 O4 119.7(2) . .
O2 Y3 O4 132.8(3) 3_675 .
O6 Y3 O7 70.3(3) . 3_565
O2 Y3 O7 81.1(3) 3_675 3_565
O4 Y3 O7 85.6(3) . 3_565
O6 Y3 O1 164.7(3) . 3_675
O2 Y3 O1 72.7(3) 3_675 3_675
O4 Y3 O1 74.7(2) . 3_675
O7 Y3 O1 118.6(3) 3_565 3_675
O6 Y3 O5 75.6(3) . 3_565
O2 Y3 O5 146.7(3) 3_675 3_565
O4 Y3 O5 75.0(3) . 3_565
O7 Y3 O5 124.7(3) 3_565 3_565
O1 Y3 O5 105.5(3) 3_675 3_565
O6 Y3 O5 75.4(3) . .
O2 Y3 O5 68.4(3) 3_675 .
O4 Y3 O5 144.1(4) . .
O7 Y3 O5 129.9(3) 3_565 .
O1 Y3 O5 89.7(3) 3_675 .
O5 Y3 O5 78.4(4) 3_565 .
O6 Y3 Y3 36.47(16) . 3_565
O2 Y3 Y3 132.29(18) 3_675 3_565
O4 Y3 Y3 92.50(17) . 3_565
O7 Y3 Y3 90.10(17) 3_565 3_565
O1 Y3 Y3 146.71(19) 3_675 3_565
O5 Y3 Y3 41.3(2) 3_565 3_565
O5 Y3 Y3 83.01(17) . 3_565
O6 Y3 Y3 36.47(16) . 2_665
O2 Y3 Y3 73.76(18) 3_675 2_665
O4 Y3 Y3 152.50(17) . 2_665
O7 Y3 Y3 93.47(18) 3_565 2_665
O1 Y3 Y3 128.21(18) 3_675 2_665
O5 Y3 Y3 83.14(18) 3_565 2_665
O5 Y3 Y3 41.1(2) . 2_665
Y3 Y3 Y3 60.0 3_565 2_665
O6 Y3 Y1 136.7(2) . .
O2 Y3 Y1 43.48(17) 3_675 .
O4 Y3 Y1 90.13(17) . .
O7 Y3 Y1 82.77(18) 3_565 .
O1 Y3 Y1 41.1(2) 3_675 .
O5 Y3 Y1 146.5(2) 3_565 .
O5 Y3 Y1 99.10(18) . .
Y3 Y3 Y1 172.19(5) 3_565 .
Y3 Y3 Y1 117.07(4) 2_665 .
O6 Y3 Y4 33.8(3) . .
O2 Y3 Y4 87.8(2) 3_675 .
O4 Y3 Y4 107.3(2) . .
O7 Y3 Y4 36.67(17) 3_565 .
O1 Y3 Y4 152.3(2) 3_675 .
O5 Y3 Y4 101.6(2) 3_565 .
O5 Y3 Y4 101.4(2) . .
Y3 Y3 Y4 60.65(3) 3_565 .
Y3 Y3 Y4 60.65(3) 2_665 .
Y1 Y3 Y4 111.54(6) . .
O6 Y3 Y2 96.86(11) . 3_675
O2 Y3 Y2 34.9(2) 3_675 3_675
O4 Y3 Y2 143.0(2) . 3_675
O7 Y3 Y2 113.8(2) 3_565 3_675
O1 Y3 Y2 68.40(17) 3_675 3_675
O5 Y3 Y2 112.46(19) 3_565 3_675
O5 Y3 Y2 36.63(18) . 3_675
Y3 Y3 Y2 117.36(3) 3_565 3_675
Y3 Y3 Y2 61.46(3) 2_665 3_675
Y1 Y3 Y2 63.33(3) . 3_675
Y4 Y3 Y2 106.33(3) . 3_675
O6 Y4 O3 136.0(2) . 4_664
O6 Y4 O3 136.0(2) . 5_564
O3 Y4 O3 74.0(3) 4_664 5_564
O6 Y4 O3 136.0(2) . 6_554
O3 Y4 O3 74.0(3) 4_664 6_554
O3 Y4 O3 74.0(3) 5_564 6_554
O6 Y4 O7 72.3(2) . .
O3 Y4 O7 151.5(3) 4_664 .
O3 Y4 O7 81.0(3) 5_564 .
O3 Y4 O7 86.2(3) 6_554 .
O6 Y4 O7 72.3(2) . 2_665
O3 Y4 O7 86.2(3) 4_664 2_665
O3 Y4 O7 151.5(3) 5_564 2_665
O3 Y4 O7 81.0(3) 6_554 2_665
O7 Y4 O7 111.2(2) . 2_665
O6 Y4 O7 72.3(2) . 3_565
O3 Y4 O7 81.0(3) 4_664 3_565
O3 Y4 O7 86.2(3) 5_564 3_565
O3 Y4 O7 151.5(3) 6_554 3_565
O7 Y4 O7 111.2(2) . 3_565
O7 Y4 O7 111.2(2) 2_665 3_565
O6 Y4 Y3 34.47(3) . .
O3 Y4 Y3 113.0(2) 4_664 .
O3 Y4 Y3 113.7(2) 5_564 .
O3 Y4 Y3 170.4(2) 6_554 .
O7 Y4 Y3 89.3(2) . .
O7 Y4 Y3 92.7(2) 2_665 .
O7 Y4 Y3 37.9(2) 3_565 .
O6 Y4 Y3 34.47(3) . 3_565
O3 Y4 Y3 113.7(2) 4_664 3_565
O3 Y4 Y3 170.4(2) 5_564 3_565
O3 Y4 Y3 113.0(2) 6_554 3_565
O7 Y4 Y3 92.7(2) . 3_565
O7 Y4 Y3 37.9(2) 2_665 3_565
O7 Y4 Y3 89.3(2) 3_565 3_565
Y3 Y4 Y3 58.69(5) . 3_565
O6 Y4 Y3 34.47(3) . 2_665
O3 Y4 Y3 170.4(2) 4_664 2_665
O3 Y4 Y3 113.0(2) 5_564 2_665
O3 Y4 Y3 113.7(2) 6_554 2_665
O7 Y4 Y3 37.9(2) . 2_665
O7 Y4 Y3 89.3(2) 2_665 2_665
O7 Y4 Y3 92.7(2) 3_565 2_665
Y3 Y4 Y3 58.69(5) . 2_665
Y3 Y4 Y3 58.69(5) 3_565 2_665
O6 Y4 Y2 143.39(3) . 4_664
O3 Y4 Y2 37.76(19) 4_664 4_664
O3 Y4 Y2 80.6(2) 5_564 4_664
O3 Y4 Y2 38.90(19) 6_554 4_664
O7 Y4 Y2 125.1(2) . 4_664
O7 Y4 Y2 71.3(2) 2_665 4_664
O7 Y4 Y2 118.6(2) 3_565 4_664
Y3 Y4 Y2 145.16(2) . 4_664
Y3 Y4 Y2 108.94(2) 3_565 4_664
Y3 Y4 Y2 147.16(3) 2_665 4_664
O6 Y4 Y2 143.39(3) . 6_554
O3 Y4 Y2 80.6(2) 4_664 6_554
O3 Y4 Y2 38.9(2) 5_564 6_554
O3 Y4 Y2 37.76(19) 6_554 6_554
O7 Y4 Y2 71.3(2) . 6_554
O7 Y4 Y2 118.6(2) 2_665 6_554
O7 Y4 Y2 125.1(2) 3_565 6_554
Y3 Y4 Y2 147.16(3) . 6_554
Y3 Y4 Y2 145.16(2) 3_565 6_554
Y3 Y4 Y2 108.94(2) 2_665 6_554
Y2 Y4 Y2 62.19(6) 4_664 6_554
Y3 O1 Y2 106.5(3) 2_765 2_765
Y3 O1 Y1 99.4(3) 2_765 .
Y2 O1 Y1 108.4(3) 2_765 .
Y3 O2 Y2 110.4(4) 2_765 .
Y3 O2 Y1 98.1(3) 2_765 .
Y2 O2 Y1 107.2(3) . .
Y4 O3 Y2 106.2(3) 4_665 .
Y4 O3 Y2 104.8(3) 4_665 2_655
Y2 O3 Y2 106.7(3) . 2_655
Y3 O4 Y2 105.5(3) . .
Y3 O4 Y2 104.4(3) . 2_655
Y2 O4 Y2 104.9(4) . 2_655
Y2 O5 Y3 105.9(3) 3_675 2_665
Y2 O5 Y3 105.5(3) 3_675 .
Y3 O5 Y3 97.7(3) 2_665 .
Y4 O6 Y3 111.8(3) . 3_565
Y4 O6 Y3 111.8(3) . .
Y3 O6 Y3 107.1(3) 3_565 .
Y4 O6 Y3 111.8(3) . 2_665
Y3 O6 Y3 107.1(3) 3_565 2_665
Y3 O6 Y3 107.1(3) . 2_665
C1 O7 Y4 136.0(8) . .
C1 O7 Y3 113.3(7) . 2_665
Y4 O7 Y3 105.4(3) . 2_665
C1 O8 Y1 148.3(7) . 1_455
C1 O9 Y2 136.4(6) . 6_554

loop_
_geom_bond_atom_site_label_1
_geom_bond_atom_site_label_2
_geom_bond_distance
_geom_bond_site_symmetry_2
C1 O9 1.269(16) .
C1 O8 1.278(13) .
C1 O7 1.312(12) .
Y1 O8 2.309(8) 3_565
Y1 O8 2.309(8) 2_775
Y1 O8 2.309(8) 1_655
Y1 O1 2.430(8) 2_765
Y1 O1 2.430(8) 3_675
Y1 O1 2.430(8) .
Y1 O2 2.536(7) .
Y1 O2 2.536(7) 2_765
Y1 O2 2.536(7) 3_675
Y1 Y3 3.6490(10) 2_765
Y1 Y3 3.6490(10) .
Y1 Y3 3.6490(10) 3_675
Y2 O2 2.306(9) .
Y2 O5 2.337(7) 2_765
Y2 O9 2.342(9) 5
Y2 O3 2.371(8) .
Y2 O1 2.376(7) 3_675
Y2 O4 2.414(8) .
Y2 O3 2.415(8) 3_665
Y2 O4 2.431(8) 3_665
Y2 Y4 3.719(3) 4_665
Y2 Y3 3.7739(16) 2_765
Y2 Y3 3.7757(12) 3_665
Y2 Y3 3.7897(16) .
Y3 O6 2.245(5) .
Y3 O2 2.291(7) 3_675
Y3 O4 2.347(8) .
Y3 O7 2.348(9) 3_565
Y3 O1 2.353(7) 3_675
Y3 O5 2.393(8) 3_565
Y3 O5 2.402(8) .
Y3 Y3 3.6101(17) 3_565
Y3 Y3 3.6101(17) 2_665
Y3 Y4 3.683(3) .
Y3 Y2 3.7739(16) 3_675
Y4 O6 2.204(12) .
Y4 O3 2.279(8) 4_664
Y4 O3 2.279(8) 5_564
Y4 O3 2.279(8) 6_554
Y4 O7 2.281(7) .
Y4 O7 2.281(7) 2_665
Y4 O7 2.281(7) 3_565
Y4 Y3 3.683(3) 3_565
Y4 Y3 3.683(3) 2_665
Y4 Y2 3.719(3) 4_664
Y4 Y2 3.719(3) 6_554
O1 Y3 2.353(7) 2_765
O1 Y2 2.376(7) 2_765
O2 Y3 2.291(7) 2_765
O3 Y4 2.279(8) 4_665
O3 Y2 2.415(8) 2_655
O4 Y2 2.431(8) 2_655
O5 Y2 2.337(7) 3_675
O5 Y3 2.393(8) 2_665
O6 Y3 2.244(5) 3_565
O6 Y3 2.245(5) 2_665
O7 Y3 2.348(9) 2_665
O8 Y1 2.309(8) 1_455
O9 Y2 2.342(9) 6_554
